data_4128709
loop_
_publ_author_name
'Li, Bo'
'Li, Xinghua'
'Han, Boyang'
'Chen, Zhijie'
'Zhang, Xuekai'
'He, Gang'
'Chen, Gong'

_publ_section_title
;
 Construction of Natural-Product-Like Cyclophane-Braced Peptide
 Macrocycles via sp<sup>3</sup> C-H Arylation.
;
_journal_issue 23
_journal_name_full 'Journal of the American Chemical Society'
_journal_page_first 9401
_journal_page_last 9407
_journal_paper_doi 10.1021/jacs.9b04221
_journal_volume 141
_journal_year 2019
_chemical_absolute_configuration ad
_chemical_formula_moiety 'C38 H46 N6 O5, C H4 O'
_chemical_formula_sum 'C39 H50 N6 O6'
_chemical_formula_weight 698.85
_space_group_crystal_system monoclinic
_space_group_IT_number 4
_space_group_name_Hall 'P 2yb'
_space_group_name_H-M_alt 'P 1 21 1'
_atom_sites_solution_hydrogens mixed
_atom_sites_solution_primary dual
_audit_creation_date 2019-03-26
_audit_creation_method
;
Olex2 1.2
(compiled 2017.08.10 svn.r3458 for OlexSys, GUI svn.r5381)
;
_cell_angle_alpha 90
_cell_angle_beta 107.1240(10)
_cell_angle_gamma 90
_cell_formula_units_Z 2
_cell_length_a 11.24120(10)
_cell_length_b 10.54480(10)
_cell_length_c 17.05050(10)
_cell_measurement_reflns_used 17425
_cell_measurement_temperature 294(2)
_cell_measurement_theta_max 79.0350
_cell_measurement_theta_min 4.1270
_cell_volume 1931.51(3)
_computing_cell_refinement 'CrysAlisPro 1.171.39.46 (Rigaku OD, 2018)'
_computing_data_collection 'CrysAlisPro 1.171.39.46 (Rigaku OD, 2018)'
_computing_data_reduction 'CrysAlisPro 1.171.39.46 (Rigaku OD, 2018)'
_computing_molecular_graphics 'Olex2 (Dolomanov et al., 2009)'
_computing_publication_material 'Olex2 (Dolomanov et al., 2009)'
_computing_structure_refinement 'ShelXL (Sheldrick, 2015)'
_computing_structure_solution 'ShelXT (Sheldrick, 2015)'
_diffrn_ambient_temperature 294.15
_diffrn_detector PILT
_diffrn_measured_fraction_theta_full 0.994
_diffrn_measured_fraction_theta_max 0.976
_diffrn_measurement_details
;
List of Runs (angles in degrees, time in seconds):

  # Type    Start    End  Width  t~exp~   \w     \q     \k     \f   Frames
--------------------------------------------------------------------------
  1  \w    -84.00  94.00   0.50    0.50    --    5.00  -7.00   6.00  356
  2  \w   -140.00  39.00   0.50    0.50    --  -50.10   7.00-176.00  358
  3  \w   -199.00 -21.00   0.50    0.50    -- -110.00   7.00-176.00  356
  4  \w    -80.00  39.00   0.50    0.50    --  -50.10  57.00 -60.00  238
  5  \w    -80.00  39.00   0.50    0.50    --  -50.10  57.00 150.00  238
  6  \w    -80.00  39.00   0.50    0.50    --  -50.10  57.00-120.00  238
  7  \w   -141.00 -21.00   0.50    0.50    -- -110.00  38.00 150.00  240
  8  \w   -143.00 -21.00   0.50    0.50    -- -110.00  72.00  30.00  244
  9  \w   -199.00 -81.00   0.50    0.50    -- -110.00 -58.00 169.57  236
 10  \w   -143.00 -21.00   0.50    0.50    -- -110.00  72.00 -90.00  244
 11  \w   -199.00 -81.00   0.50    0.50    -- -110.00 -45.00  52.35  236
 12  \w   -199.00 -84.00   0.50    0.50    -- -110.00 -44.00 127.59  230
 13  \w   -143.00 -21.00   0.50    0.50    -- -110.00  72.00 -30.00  244
 14  \w   -131.00 -87.00   0.50    0.50    -- -110.00  72.00 -60.00   88
 15  \w    -73.00 -47.00   0.50    0.50    -- -110.00  72.00 -60.00   52
 16  \w   -177.00-151.00   0.50    0.50    -- -110.00 -44.00  34.66   52
 17  \w   -131.00 -85.00   0.50    0.50    -- -110.00 -44.00  34.66   92
 18  \w    -98.00 -72.00   0.50    0.50    -- -110.00  72.00   0.00   52
 19  \w    -51.00 -21.00   0.50    0.50    -- -110.00  57.00  90.00   60
 20  \w   -134.00-109.00   0.50    0.50    -- -110.00  -7.00   6.00   50
;
_diffrn_measurement_device 'four-circle diffractometer'
_diffrn_measurement_device_type 'XtaLAB AFC12 (RCD3): Kappa single'
_diffrn_measurement_method '\w scans'
_diffrn_orient_matrix_type 'CrysAlisPro convention (1999,Acta A55,543-557)'
_diffrn_orient_matrix_UB_11 0.1246472000
_diffrn_orient_matrix_UB_12 -0.0009534000
_diffrn_orient_matrix_UB_13 -0.0204646000
_diffrn_orient_matrix_UB_21 0.0706446000
_diffrn_orient_matrix_UB_22 0.0141105000
_diffrn_orient_matrix_UB_23 0.0918669000
_diffrn_orient_matrix_UB_31 0.0059782000
_diffrn_orient_matrix_UB_32 -0.1454045000
_diffrn_orient_matrix_UB_33 0.0090482000
_diffrn_radiation_monochromator mirror
_diffrn_radiation_probe x-ray
_diffrn_radiation_type CuK\a
_diffrn_radiation_wavelength 1.54184
_diffrn_reflns_av_R_equivalents 0.0187
_diffrn_reflns_av_unetI/netI 0.0151
_diffrn_reflns_Laue_measured_fraction_full 0.994
_diffrn_reflns_Laue_measured_fraction_max 0.976
_diffrn_reflns_limit_h_max 14
_diffrn_reflns_limit_h_min -14
_diffrn_reflns_limit_k_max 10
_diffrn_reflns_limit_k_min -12
_diffrn_reflns_limit_l_max 21
_diffrn_reflns_limit_l_min -21
_diffrn_reflns_number 25480
_diffrn_reflns_point_group_measured_fraction_full 0.801
_diffrn_reflns_point_group_measured_fraction_max 0.777
_diffrn_reflns_theta_full 67.684
_diffrn_reflns_theta_max 79.581
_diffrn_reflns_theta_min 4.115
_diffrn_source 'Rotating-anode X-ray tube'
_diffrn_source_type 'Rigaku (Cu) X-ray Source'
_exptl_absorpt_coefficient_mu 0.663
_exptl_absorpt_correction_T_max 1.00000
_exptl_absorpt_correction_T_min 0.51748
_exptl_absorpt_correction_type multi-scan
_exptl_absorpt_process_details
;
CrysAlisPro 1.171.39.46 (Rigaku Oxford Diffraction, 2018)
Empirical absorption correction using spherical harmonics,
 implemented in SCALE3 ABSPACK scaling algorithm.
;
_exptl_crystal_colour colourless
_exptl_crystal_colour_primary colourless
_exptl_crystal_density_diffrn 1.202
_exptl_crystal_description prism
_exptl_crystal_F_000 748
_exptl_crystal_size_max 0.36
_exptl_crystal_size_mid 0.24
_exptl_crystal_size_min 0.22
_refine_diff_density_max 0.148
_refine_diff_density_min -0.131
_refine_diff_density_rms 0.024
_refine_ls_abs_structure_details
;
 Flack x determined using 2041 quotients [(I+)-(I-)]/[(I+)+(I-)]
 (Parsons, Flack and Wagner, Acta Cryst. B69 (2013) 249-259).
;
_refine_ls_abs_structure_Flack -0.03(6)
_refine_ls_extinction_coef 0.0038(4)
_refine_ls_extinction_expression Fc^*^=kFc[1+0.001xFc^2^\l^3^/sin(2\q)]^-1/4^
_refine_ls_extinction_method 'SHELXL-2018/3 (Sheldrick 2018)'
_refine_ls_goodness_of_fit_ref 1.039
_refine_ls_hydrogen_treatment mixed
_refine_ls_matrix_type full
_refine_ls_number_parameters 482
_refine_ls_number_reflns 6533
_refine_ls_number_restraints 1
_refine_ls_restrained_S_all 1.039
_refine_ls_R_factor_all 0.0331
_refine_ls_R_factor_gt 0.0322
_refine_ls_shift/su_max 0.000
_refine_ls_shift/su_mean 0.000
_refine_ls_structure_factor_coef Fsqd
_refine_ls_weighting_details 'w=1/[\s^2^(Fo^2^)+(0.0557P)^2^+0.1331P] where P=(Fo^2^+2Fc^2^)/3'
_refine_ls_weighting_scheme calc
_refine_ls_wR_factor_gt 0.0929
_refine_ls_wR_factor_ref 0.0939
_reflns_Friedel_coverage 0.509
_reflns_Friedel_fraction_full 0.583
_reflns_Friedel_fraction_max 0.555
_reflns_number_gt 6303
_reflns_number_total 6533
_reflns_threshold_expression 'I > 2\s(I)'
_cod_data_source_file ja9b04221_si_003.cif
_cod_data_source_block p20190326c
_cod_database_code 4128709
_shelx_shelxl_version_number 2018/3
_chemical_oxdiff_formula C38H46N6O5
_shelx_space_group_comment
;
The symmetry employed for this shelxl refinement is uniquely defined
by the following loop, which should always be used as a source of
symmetry information in preference to the above space-group names.
They are only intended as comments.
;
_reflns_odcompleteness_completeness 99.06
_reflns_odcompleteness_iscentric 1
_reflns_odcompleteness_theta 74.33
_olex2_refinement_description
;
1. Fixed Uiso
 At 1.2 times of:
  All C(H) groups, All C(H,H) groups
 At 1.5 times of:
  All C(H,H,H) groups, All O(H) groups
2.a Ternary CH refined with riding coordinates:
 C4(H4A), C6(H6), C9(H9), C12(H12), C29(H29), C31(H31)
2.b Secondary CH2 refined with riding coordinates:
 C1(H1A,H1B), C2(H2A,H2B), C3(H3A,H3B), C8(H8A,H8B), C14(H14A,H14B), C21(H21A,
 H21B), C28(H28A,H28B)
2.c Aromatic/amide H refined with riding coordinates:
 C16(H16), C17(H17), C18(H18), C19(H19), C20(H20), C23(H23), C24(H24),
 C25(H25), C27(H27), C35(H35), C36(H36), C37(H37), C38(H38)
2.d Idealised Me refined as rotating group:
 C10(H10A,H10B,H10C), C11(H11A,H11B,H11C), C30(H30A,H30B,H30C), C39(H39A,H39B,
 H39C)
2.e Idealised tetrahedral OH refined as rotating group:
 O6(H6A)
;
_olex2_submission_special_instructions 'No special instructions were received'
_oxdiff_exptl_absorpt_empirical_details
;
Empirical correction (ABSPACK) includes:
- Absorption correction using spherical harmonics
- Frame scaling
;
_oxdiff_exptl_absorpt_empirical_full_max 1.493
_oxdiff_exptl_absorpt_empirical_full_min 0.698

loop_
_space_group_symop_operation_xyz
'x, y, z'
'-x, y+1/2, -z'

loop_
_atom_site_label
_atom_site_type_symbol
_atom_site_fract_x
_atom_site_fract_y
_atom_site_fract_z
_atom_site_U_iso_or_equiv
_atom_site_adp_type
_atom_site_occupancy
_atom_site_site_symmetry_order
_atom_site_calc_flag
_atom_site_refinement_flags_posn
O1 O 0.55558(12) 0.37759(15) 0.07155(8) 0.0564(3) Uani 1 1 d .
O2 O 0.33157(12) 0.44013(18) 0.16666(11) 0.0703(4) Uani 1 1 d .
O3 O 0.6343(2) 0.7741(2) 0.25694(16) 0.0988(7) Uani 1 1 d .
O4 O 0.97766(15) 0.08883(19) 0.25115(10) 0.0716(4) Uani 1 1 d .
O5 O 0.79686(14) 0.4291(2) 0.34429(8) 0.0718(5) Uani 1 1 d .
N1 N 0.81361(14) 0.15740(18) 0.14877(9) 0.0515(4) Uani 1 1 d .
N2 N 0.57879(15) 0.22771(17) 0.16884(10) 0.0492(3) Uani 1 1 d .
N3 N 0.53143(13) 0.45350(17) 0.24441(9) 0.0474(3) Uani 1 1 d .
N4 N 0.60094(16) 0.6339(2) 0.15268(12) 0.0588(4) Uani 1 1 d .
N5 N 0.95810(15) 0.3057(2) 0.33872(9) 0.0534(4) Uani 1 1 d .
N6 N 1.01968(19) 0.2599(2) 0.49949(11) 0.0697(5) Uani 1 1 d .
C1 C 0.8013(2) 0.0328(3) 0.10841(15) 0.0708(6) Uani 1 1 d .
H1A H 0.779539 -0.032136 0.142033 0.085 Uiso 1 1 calc R
H1B H 0.877960 0.008826 0.097119 0.085 Uiso 1 1 calc R
C2 C 0.6974(3) 0.0530(3) 0.02973(17) 0.0820(8) Uani 1 1 d .
H2A H 0.617026 0.034732 0.037474 0.098 Uiso 1 1 calc R
H2B H 0.708560 -0.000374 -0.013921 0.098 Uiso 1 1 calc R
C3 C 0.7082(2) 0.1918(3) 0.01057(11) 0.0653(6) Uani 1 1 d .
H3A H 0.630728 0.223884 -0.025871 0.078 Uiso 1 1 calc R
H3B H 0.774457 0.205705 -0.014280 0.078 Uiso 1 1 calc R
C4 C 0.73847(15) 0.2545(2) 0.09547(10) 0.0475(4) Uani 1 1 d .
H4A H 0.789087 0.330480 0.096523 0.057 Uiso 1 1 calc R
C5 C 0.61718(15) 0.29125(19) 0.11233(10) 0.0455(4) Uani 1 1 d .
C6 C 0.45324(17) 0.2537(2) 0.17356(12) 0.0530(4) Uani 1 1 d .
H6 H 0.395746 0.237591 0.118906 0.064 Uiso 1 1 calc R
C7 C 0.43451(15) 0.3911(2) 0.19470(11) 0.0496(4) Uani 1 1 d .
C8 C 0.4157(2) 0.1653(3) 0.23307(18) 0.0735(6) Uani 1 1 d .
H8A H 0.482780 0.164101 0.284160 0.088 Uiso 1 1 calc R
H8B H 0.343345 0.201259 0.244792 0.088 Uiso 1 1 calc R
C9 C 0.3855(3) 0.0289(3) 0.2053(3) 0.1047(11) Uani 1 1 d .
H9 H 0.459166 -0.007294 0.194051 0.126 Uiso 1 1 calc R
C10 C 0.3612(6) -0.0472(5) 0.2756(5) 0.185(3) Uani 1 1 d .
H10A H 0.428687 -0.034558 0.324757 0.277 Uiso 1 1 calc GR
H10B H 0.354660 -0.135626 0.261691 0.277 Uiso 1 1 calc GR
H10C H 0.284924 -0.018912 0.284387 0.277 Uiso 1 1 calc GR
C11 C 0.2794(5) 0.0169(5) 0.1294(5) 0.183(3) Uani 1 1 d .
H11A H 0.203294 0.037139 0.141392 0.275 Uiso 1 1 calc GR
H11B H 0.275300 -0.068423 0.109182 0.275 Uiso 1 1 calc GR
H11C H 0.290876 0.074360 0.088547 0.275 Uiso 1 1 calc GR
C12 C 0.52192(17) 0.5840(2) 0.26715(12) 0.0545(4) Uani 1 1 d .
H12 H 0.433758 0.607137 0.246353 0.065 Uiso 1 1 calc R
C13 C 0.59249(19) 0.6724(2) 0.22516(15) 0.0612(5) Uani 1 1 d .
C14 C 0.5599(2) 0.6027(3) 0.36010(14) 0.0687(6) Uani 1 1 d .
H14A H 0.645654 0.576063 0.383573 0.082 Uiso 1 1 calc R
H14B H 0.554661 0.692023 0.372263 0.082 Uiso 1 1 calc R
C15 C 0.4780(2) 0.5282(3) 0.39859(13) 0.0719(7) Uani 1 1 d .
C16 C 0.5043(3) 0.4027(4) 0.42120(17) 0.0931(10) Uani 1 1 d .
H16 H 0.576859 0.366312 0.415781 0.112 Uiso 1 1 calc R
C17 C 0.4253(5) 0.3301(6) 0.4516(2) 0.1252(16) Uani 1 1 d .
H17 H 0.444469 0.245831 0.465846 0.150 Uiso 1 1 calc R
C18 C 0.3193(4) 0.3823(8) 0.4608(2) 0.148(3) Uani 1 1 d .
H18 H 0.265874 0.333982 0.481148 0.177 Uiso 1 1 calc R
C19 C 0.2921(3) 0.5068(7) 0.43961(19) 0.134(2) Uani 1 1 d .
H19 H 0.220097 0.542655 0.446246 0.161 Uiso 1 1 calc R
C20 C 0.3702(2) 0.5801(5) 0.40851(15) 0.1006(13) Uani 1 1 d .
H20 H 0.350132 0.664237 0.394278 0.121 Uiso 1 1 calc R
C21 C 0.6559(2) 0.7098(3) 0.10122(17) 0.0730(7) Uani 1 1 d .
H21A H 0.647787 0.798662 0.113489 0.088 Uiso 1 1 calc R
H21B H 0.608793 0.696132 0.044292 0.088 Uiso 1 1 calc R
C22 C 0.79066(19) 0.6825(2) 0.11092(12) 0.0554(5) Uani 1 1 d .
C23 C 0.8438(2) 0.7332(3) 0.05358(14) 0.0732(6) Uani 1 1 d .
H23 H 0.795048 0.779375 0.009220 0.088 Uiso 1 1 calc R
C24 C 0.9685(3) 0.7150(4) 0.06265(17) 0.0910(10) Uani 1 1 d .
H24 H 1.004047 0.751440 0.025223 0.109 Uiso 1 1 calc R
C25 C 1.0409(2) 0.6436(3) 0.12621(17) 0.0826(8) Uani 1 1 d .
H25 H 1.124789 0.631854 0.131169 0.099 Uiso 1 1 calc R
C26 C 0.99030(17) 0.5890(2) 0.18312(12) 0.0564(5) Uani 1 1 d .
C27 C 0.86550(17) 0.6123(2) 0.17546(11) 0.0511(4) Uani 1 1 d .
H27 H 0.831369 0.579905 0.214773 0.061 Uiso 1 1 calc R
C28 C 1.06925(17) 0.5048(2) 0.24933(12) 0.0580(5) Uani 1 1 d .
H28A H 1.049607 0.521991 0.300012 0.070 Uiso 1 1 calc R
H28B H 1.156022 0.526555 0.258012 0.070 Uiso 1 1 calc R
C29 C 1.05250(16) 0.3623(2) 0.23081(11) 0.0547(5) Uani 1 1 d .
H29 H 1.124736 0.319617 0.267980 0.066 Uiso 1 1 calc R
C30 C 1.05330(19) 0.3305(3) 0.14338(14) 0.0685(7) Uani 1 1 d .
H30A H 1.049837 0.240221 0.135977 0.103 Uiso 1 1 calc GR
H30B H 1.128175 0.362712 0.134489 0.103 Uiso 1 1 calc GR
H30C H 0.982386 0.368777 0.104820 0.103 Uiso 1 1 calc GR
C31 C 0.93586(15) 0.3099(2) 0.25070(10) 0.0481(4) Uani 1 1 d .
H31 H 0.864000 0.364247 0.225649 0.058 Uiso 1 1 calc R
C32 C 0.90982(17) 0.1759(2) 0.21749(11) 0.0518(4) Uani 1 1 d .
C33 C 0.88743(16) 0.3631(2) 0.37830(11) 0.0515(4) Uani 1 1 d .
C34 C 0.92871(17) 0.3438(2) 0.47003(11) 0.0534(4) Uani 1 1 d .
C35 C 0.8741(2) 0.4125(3) 0.51888(13) 0.0729(7) Uani 1 1 d .
H35 H 0.810712 0.470101 0.496011 0.087 Uiso 1 1 calc R
C36 C 0.9159(3) 0.3935(4) 0.60297(14) 0.0835(8) Uani 1 1 d .
H36 H 0.881460 0.439029 0.637668 0.100 Uiso 1 1 calc R
C37 C 1.0077(3) 0.3078(3) 0.63413(14) 0.0850(8) Uani 1 1 d .
H37 H 1.036637 0.292935 0.690330 0.102 Uiso 1 1 calc R
C38 C 1.0570(3) 0.2433(4) 0.58101(14) 0.0866(8) Uani 1 1 d .
H38 H 1.119985 0.184820 0.602867 0.104 Uiso 1 1 calc R
O6 O 0.7009(2) 1.0255(2) 0.27831(12) 0.0860(5) Uani 1 1 d .
H6A H 0.694393 0.948885 0.269809 0.129 Uiso 1 1 calc GR
C39 C 0.7420(4) 1.0474(4) 0.3616(2) 0.1121(12) Uani 1 1 d .
H39A H 0.731794 1.135576 0.372085 0.168 Uiso 1 1 calc GR
H39B H 0.828410 1.025036 0.382221 0.168 Uiso 1 1 calc GR
H39C H 0.694508 0.996978 0.388395 0.168 Uiso 1 1 calc GR
H4 H 0.577(2) 0.560(3) 0.1390(14) 0.054(6) Uiso 1 1 d .
H3 H 0.598(2) 0.411(3) 0.2635(14) 0.060(6) Uiso 1 1 d .
H2 H 0.626(2) 0.162(3) 0.1984(16) 0.067(7) Uiso 1 1 d .
H5 H 1.007(3) 0.256(3) 0.3641(17) 0.075(8) Uiso 1 1 d .

loop_
_atom_site_aniso_label
_atom_site_aniso_U_11
_atom_site_aniso_U_22
_atom_site_aniso_U_33
_atom_site_aniso_U_23
_atom_site_aniso_U_13
_atom_site_aniso_U_12
O1 0.0549(7) 0.0628(10) 0.0502(7) 0.0104(7) 0.0133(5) 0.0052(7)
O2 0.0394(6) 0.0730(11) 0.0915(11) 0.0011(9) 0.0082(6) 0.0002(7)
O3 0.1141(15) 0.0549(12) 0.1321(17) -0.0231(12) 0.0435(13) -0.0219(11)
O4 0.0768(9) 0.0631(11) 0.0652(8) 0.0051(8) 0.0059(7) 0.0206(8)
O5 0.0607(8) 0.1004(14) 0.0501(7) -0.0003(8) 0.0097(6) 0.0292(9)
N1 0.0528(8) 0.0501(10) 0.0487(7) -0.0027(7) 0.0104(6) -0.0007(7)
N2 0.0518(8) 0.0460(9) 0.0513(8) 0.0026(7) 0.0175(6) -0.0033(7)
N3 0.0389(7) 0.0498(9) 0.0513(8) 0.0007(7) 0.0101(6) 0.0026(6)
N4 0.0510(8) 0.0500(11) 0.0747(11) 0.0087(9) 0.0173(7) -0.0043(8)
N5 0.0481(7) 0.0661(12) 0.0422(7) 0.0007(7) 0.0074(6) 0.0126(8)
N6 0.0759(11) 0.0782(15) 0.0497(8) 0.0055(9) 0.0103(8) 0.0153(11)
C1 0.0839(14) 0.0531(14) 0.0706(13) -0.0122(11) 0.0153(11) -0.0026(12)
C2 0.0851(15) 0.082(2) 0.0714(14) -0.0301(14) 0.0116(12) -0.0083(14)
C3 0.0597(11) 0.0904(19) 0.0450(9) -0.0070(10) 0.0142(8) 0.0012(11)
C4 0.0432(8) 0.0542(12) 0.0432(8) 0.0018(8) 0.0100(6) -0.0046(8)
C5 0.0449(8) 0.0487(11) 0.0409(7) -0.0025(7) 0.0094(6) -0.0068(7)
C6 0.0475(8) 0.0540(12) 0.0591(10) -0.0016(9) 0.0179(7) -0.0107(8)
C7 0.0396(8) 0.0552(11) 0.0553(9) 0.0062(8) 0.0161(7) -0.0046(7)
C8 0.0756(13) 0.0629(15) 0.0975(17) 0.0098(13) 0.0493(13) -0.0076(12)
C9 0.0900(19) 0.0598(18) 0.177(4) 0.018(2) 0.059(2) -0.0081(16)
C10 0.223(6) 0.102(4) 0.274(7) 0.063(4) 0.143(5) -0.030(4)
C11 0.138(4) 0.080(3) 0.287(8) -0.001(4) -0.006(4) -0.040(3)
C12 0.0462(8) 0.0519(12) 0.0647(11) -0.0039(9) 0.0153(7) 0.0051(8)
C13 0.0510(9) 0.0451(12) 0.0852(14) -0.0021(10) 0.0166(9) 0.0002(8)
C14 0.0599(10) 0.0732(17) 0.0701(13) -0.0183(12) 0.0145(9) 0.0026(11)
C15 0.0610(11) 0.105(2) 0.0480(10) -0.0102(12) 0.0129(8) 0.0047(13)
C16 0.0944(18) 0.120(3) 0.0674(14) 0.0042(17) 0.0279(13) 0.0016(19)
C17 0.141(3) 0.158(4) 0.0788(19) 0.025(2) 0.037(2) -0.023(3)
C18 0.108(3) 0.269(8) 0.0673(19) 0.025(3) 0.0268(18) -0.047(4)
C19 0.0649(15) 0.283(8) 0.0553(15) 0.006(3) 0.0194(12) 0.007(3)
C20 0.0668(13) 0.177(4) 0.0567(12) -0.0052(17) 0.0163(11) 0.0245(18)
C21 0.0582(11) 0.0667(16) 0.0937(16) 0.0321(13) 0.0218(11) 0.0011(11)
C22 0.0572(10) 0.0506(12) 0.0577(10) 0.0025(9) 0.0159(8) -0.0073(9)
C23 0.0836(14) 0.0797(18) 0.0607(11) 0.0180(12) 0.0281(10) 0.0085(14)
C24 0.0869(16) 0.121(3) 0.0803(16) 0.0359(18) 0.0475(14) 0.0144(17)
C25 0.0659(12) 0.112(2) 0.0802(15) 0.0181(16) 0.0374(12) 0.0030(15)
C26 0.0526(9) 0.0663(14) 0.0506(9) -0.0038(9) 0.0158(7) -0.0096(9)
C27 0.0526(9) 0.0520(12) 0.0500(9) 0.0003(8) 0.0170(7) -0.0081(8)
C28 0.0434(8) 0.0766(16) 0.0506(9) -0.0050(10) 0.0086(7) -0.0091(9)
C29 0.0381(7) 0.0729(15) 0.0495(9) -0.0061(9) 0.0072(6) 0.0032(8)
C30 0.0496(9) 0.095(2) 0.0662(12) -0.0174(12) 0.0256(8) -0.0062(11)
C31 0.0412(7) 0.0571(12) 0.0417(8) -0.0010(8) 0.0055(6) 0.0055(7)
C32 0.0515(9) 0.0549(12) 0.0466(8) 0.0018(8) 0.0108(7) 0.0054(8)
C33 0.0449(8) 0.0610(13) 0.0445(8) -0.0020(8) 0.0066(6) 0.0021(8)
C34 0.0520(9) 0.0607(13) 0.0440(8) -0.0021(8) 0.0085(7) -0.0026(8)
C35 0.0739(13) 0.091(2) 0.0514(10) -0.0076(11) 0.0142(9) 0.0111(13)
C36 0.0966(17) 0.104(2) 0.0519(11) -0.0129(13) 0.0249(11) -0.0015(17)
C37 0.1056(19) 0.100(2) 0.0430(10) 0.0054(12) 0.0121(11) 0.0001(17)
C38 0.0955(18) 0.100(2) 0.0541(11) 0.0157(13) 0.0066(11) 0.0225(17)
O6 0.1106(14) 0.0632(12) 0.0800(11) 0.0155(9) 0.0216(10) -0.0063(11)
C39 0.146(3) 0.096(3) 0.0830(19) -0.0006(19) 0.0169(19) -0.008(2)

loop_
_atom_type_symbol
_atom_type_description
_atom_type_scat_dispersion_real
_atom_type_scat_dispersion_imag
_atom_type_scat_source
C C 0.0181 0.0091 'International Tables Vol C Tables 4.2.6.8 and 6.1.1.4'
H H 0.0000 0.0000 'International Tables Vol C Tables 4.2.6.8 and 6.1.1.4'
N N 0.0311 0.0180 'International Tables Vol C Tables 4.2.6.8 and 6.1.1.4'
O O 0.0492 0.0322 'International Tables Vol C Tables 4.2.6.8 and 6.1.1.4'

loop_
_geom_angle_atom_site_label_1
_geom_angle_atom_site_label_2
_geom_angle_atom_site_label_3
_geom_angle
C4 N1 C1 112.17(16)
C32 N1 C1 118.33(19)
C32 N1 C4 127.25(18)
C5 N2 C6 117.66(17)
C5 N2 H2 120.7(16)
C6 N2 H2 121.1(16)
C7 N3 C12 121.88(16)
C7 N3 H3 116.3(19)
C12 N3 H3 121.8(18)
C13 N4 C21 123.5(2)
C13 N4 H4 116.1(16)
C21 N4 H4 120.2(16)
C31 N5 H5 118(2)
C33 N5 C31 124.46(16)
C33 N5 H5 116(2)
C34 N6 C38 116.7(2)
N1 C1 H1A 111.1
N1 C1 H1B 111.1
N1 C1 C2 103.4(2)
H1A C1 H1B 109.1
C2 C1 H1A 111.1
C2 C1 H1B 111.1
C1 C2 H2A 111.0
C1 C2 H2B 111.0
C1 C2 C3 103.7(2)
H2A C2 H2B 109.0
C3 C2 H2A 111.0
C3 C2 H2B 111.0
C2 C3 H3A 111.2
C2 C3 H3B 111.2
C2 C3 C4 102.86(18)
H3A C3 H3B 109.1
C4 C3 H3A 111.2
C4 C3 H3B 111.2
N1 C4 C3 102.22(17)
N1 C4 H4A 109.6
N1 C4 C5 116.51(15)
C3 C4 H4A 109.6
C5 C4 C3 108.99(14)
C5 C4 H4A 109.6
O1 C5 N2 121.91(17)
O1 C5 C4 117.93(16)
N2 C5 C4 120.13(16)
N2 C6 H6 107.0
N2 C6 C7 113.23(15)
N2 C6 C8 112.46(19)
C7 C6 H6 107.0
C7 C6 C8 109.84(17)
C8 C6 H6 107.0
O2 C7 N3 122.5(2)
O2 C7 C6 119.25(18)
N3 C7 C6 118.29(16)
C6 C8 H8A 108.1
C6 C8 H8B 108.1
H8A C8 H8B 107.3
C9 C8 C6 116.8(2)
C9 C8 H8A 108.1
C9 C8 H8B 108.1
C8 C9 H9 107.8
C8 C9 C10 109.0(4)
C10 C9 H9 107.8
C11 C9 C8 113.6(3)
C11 C9 H9 107.8
C11 C9 C10 110.8(4)
C9 C10 H10A 109.5
C9 C10 H10B 109.5
C9 C10 H10C 109.5
H10A C10 H10B 109.5
H10A C10 H10C 109.5
H10B C10 H10C 109.5
C9 C11 H11A 109.5
C9 C11 H11B 109.5
C9 C11 H11C 109.5
H11A C11 H11B 109.5
H11A C11 H11C 109.5
H11B C11 H11C 109.5
N3 C12 H12 106.7
N3 C12 C13 111.45(16)
N3 C12 C14 112.44(19)
C13 C12 H12 106.7
C14 C12 H12 106.7
C14 C12 C13 112.42(19)
O3 C13 N4 123.5(2)
O3 C13 C12 120.5(2)
N4 C13 C12 115.89(19)
C12 C14 H14A 109.3
C12 C14 H14B 109.3
H14A C14 H14B 108.0
C15 C14 C12 111.48(19)
C15 C14 H14A 109.3
C15 C14 H14B 109.3
C16 C15 C14 120.9(2)
C20 C15 C14 121.2(3)
C20 C15 C16 117.8(3)
C15 C16 H16 119.2
C17 C16 C15 121.6(4)
C17 C16 H16 119.2
C16 C17 H17 120.0
C18 C17 C16 119.9(5)
C18 C17 H17 120.0
C17 C18 H18 120.3
C17 C18 C19 119.4(4)
C19 C18 H18 120.3
C18 C19 H19 119.5
C18 C19 C20 121.1(4)
C20 C19 H19 119.5
C15 C20 C19 120.1(5)
C15 C20 H20 119.9
C19 C20 H20 119.9
N4 C21 H21A 108.5
N4 C21 H21B 108.5
N4 C21 C22 114.96(19)
H21A C21 H21B 107.5
C22 C21 H21A 108.5
C22 C21 H21B 108.5
C23 C22 C21 118.4(2)
C27 C22 C21 123.13(18)
C27 C22 C23 118.5(2)
C22 C23 H23 120.0
C24 C23 C22 120.0(2)
C24 C23 H23 120.0
C23 C24 H24 119.6
C25 C24 C23 120.8(2)
C25 C24 H24 119.6
C24 C25 H25 119.7
C24 C25 C26 120.7(2)
C26 C25 H25 119.7
C25 C26 C27 118.1(2)
C25 C26 C28 119.86(19)
C27 C26 C28 122.06(17)
C22 C27 C26 121.89(18)
C22 C27 H27 119.1
C26 C27 H27 119.1
C26 C28 H28A 108.7
C26 C28 H28B 108.7
C26 C28 C29 114.44(16)
H28A C28 H28B 107.6
C29 C28 H28A 108.7
C29 C28 H28B 108.7
C28 C29 H29 106.7
C28 C29 C31 111.37(16)
C30 C29 C28 112.3(2)
C30 C29 H29 106.7
C30 C29 C31 112.53(16)
C31 C29 H29 106.7
C29 C30 H30A 109.5
C29 C30 H30B 109.5
C29 C30 H30C 109.5
H30A C30 H30B 109.5
H30A C30 H30C 109.5
H30B C30 H30C 109.5
N5 C31 C29 109.80(14)
N5 C31 H31 109.8
N5 C31 C32 108.28(17)
C29 C31 H31 109.8
C32 C31 C29 109.44(16)
C32 C31 H31 109.8
O4 C32 N1 121.8(2)
O4 C32 C31 119.89(17)
N1 C32 C31 118.28(17)
O5 C33 N5 123.64(17)
O5 C33 C34 121.64(17)
N5 C33 C34 114.70(16)
N6 C34 C33 116.57(17)
N6 C34 C35 123.37(18)
C35 C34 C33 120.05(19)
C34 C35 H35 120.8
C34 C35 C36 118.3(2)
C36 C35 H35 120.8
C35 C36 H36 120.4
C37 C36 C35 119.2(3)
C37 C36 H36 120.4
C36 C37 H37 120.7
C36 C37 C38 118.7(2)
C38 C37 H37 120.7
N6 C38 C37 123.8(3)
N6 C38 H38 118.1
C37 C38 H38 118.1
C39 O6 H6A 109.5
O6 C39 H39A 109.5
O6 C39 H39B 109.5
O6 C39 H39C 109.5
H39A C39 H39B 109.5
H39A C39 H39C 109.5
H39B C39 H39C 109.5

loop_
_geom_bond_atom_site_label_1
_geom_bond_atom_site_label_2
_geom_bond_distance
O1 C5 1.228(2)
O2 C7 1.229(2)
O3 C13 1.230(3)
O4 C32 1.223(3)
O5 C33 1.229(2)
N1 C1 1.470(3)
N1 C4 1.461(3)
N1 C32 1.354(2)
N2 C5 1.345(2)
N2 C6 1.463(2)
N2 H2 0.92(3)
N3 C7 1.340(2)
N3 C12 1.442(3)
N3 H3 0.85(3)
N4 C13 1.331(3)
N4 C21 1.454(3)
N4 H4 0.84(3)
N5 C31 1.448(2)
N5 C33 1.330(2)
N5 H5 0.79(3)
N6 C34 1.334(3)
N6 C38 1.340(3)
C1 H1A 0.9700
C1 H1B 0.9700
C1 C2 1.512(4)
C2 H2A 0.9700
C2 H2B 0.9700
C2 C3 1.513(4)
C3 H3A 0.9700
C3 H3B 0.9700
C3 C4 1.536(3)
C4 H4A 0.9800
C4 C5 1.524(2)
C6 H6 0.9800
C6 C7 1.522(3)
C6 C8 1.526(3)
C8 H8A 0.9700
C8 H8B 0.9700
C8 C9 1.521(5)
C9 H9 0.9800
C9 C10 1.532(6)
C9 C11 1.485(7)
C10 H10A 0.9600
C10 H10B 0.9600
C10 H10C 0.9600
C11 H11A 0.9600
C11 H11B 0.9600
C11 H11C 0.9600
C12 H12 0.9800
C12 C13 1.532(3)
C12 C14 1.528(3)
C14 H14A 0.9700
C14 H14B 0.9700
C14 C15 1.500(4)
C15 C16 1.386(5)
C15 C20 1.385(4)
C16 H16 0.9300
C16 C17 1.384(5)
C17 H17 0.9300
C17 C18 1.362(7)
C18 H18 0.9300
C18 C19 1.372(9)
C19 H19 0.9300
C19 C20 1.387(6)
C20 H20 0.9300
C21 H21A 0.9700
C21 H21B 0.9700
C21 C22 1.502(3)
C22 C23 1.394(3)
C22 C27 1.386(3)
C23 H23 0.9300
C23 C24 1.378(4)
C24 H24 0.9300
C24 C25 1.372(4)
C25 H25 0.9300
C25 C26 1.387(3)
C26 C27 1.392(3)
C26 C28 1.503(3)
C27 H27 0.9300
C28 H28A 0.9700
C28 H28B 0.9700
C28 C29 1.536(3)
C29 H29 0.9800
C29 C30 1.530(3)
C29 C31 1.550(3)
C30 H30A 0.9600
C30 H30B 0.9600
C30 H30C 0.9600
C31 H31 0.9800
C31 C32 1.518(3)
C33 C34 1.508(2)
C34 C35 1.377(3)
C35 H35 0.9300
C35 C36 1.386(3)
C36 H36 0.9300
C36 C37 1.357(5)
C37 H37 0.9300
C37 C38 1.373(4)
C38 H38 0.9300
O6 H6A 0.8200
O6 C39 1.377(4)
C39 H39A 0.9600
C39 H39B 0.9600
C39 H39C 0.9600

loop_
_geom_torsion_atom_site_label_1
_geom_torsion_atom_site_label_2
_geom_torsion_atom_site_label_3
_geom_torsion_atom_site_label_4
_geom_torsion
O5 C33 C34 N6 173.1(2)
O5 C33 C34 C35 -7.7(3)
N1 C1 C2 C3 29.7(3)
N1 C4 C5 O1 175.98(16)
N1 C4 C5 N2 -5.7(2)
N2 C6 C7 O2 147.75(18)
N2 C6 C7 N3 -33.1(2)
N2 C6 C8 C9 -73.3(3)
N3 C12 C13 O3 -153.1(2)
N3 C12 C13 N4 29.0(2)
N3 C12 C14 C15 -60.9(2)
N4 C21 C22 C23 168.1(2)
N4 C21 C22 C27 -13.8(4)
N5 C31 C32 O4 -47.2(2)
N5 C31 C32 N1 135.26(17)
N5 C33 C34 N6 -8.3(3)
N5 C33 C34 C35 170.8(2)
N6 C34 C35 C36 0.1(4)
C1 N1 C4 C3 -16.1(2)
C1 N1 C4 C5 102.6(2)
C1 N1 C32 O4 -7.9(3)
C1 N1 C32 C31 169.54(19)
C1 C2 C3 C4 -39.8(2)
C2 C3 C4 N1 33.9(2)
C2 C3 C4 C5 -90.0(2)
C3 C4 C5 O1 -69.1(2)
C3 C4 C5 N2 109.2(2)
C4 N1 C1 C2 -8.3(3)
C4 N1 C32 O4 -169.46(19)
C4 N1 C32 C31 8.0(3)
C5 N2 C6 C7 -61.2(2)
C5 N2 C6 C8 173.51(19)
C6 N2 C5 O1 7.4(3)
C6 N2 C5 C4 -170.76(16)
C6 C8 C9 C10 175.2(4)
C6 C8 C9 C11 -60.8(5)
C7 N3 C12 C13 -108.21(19)
C7 N3 C12 C14 124.53(18)
C7 C6 C8 C9 159.6(2)
C8 C6 C7 O2 -85.6(2)
C8 C6 C7 N3 93.6(2)
C12 N3 C7 O2 -1.2(3)
C12 N3 C7 C6 179.63(16)
C12 C14 C15 C16 86.3(3)
C12 C14 C15 C20 -90.0(3)
C13 N4 C21 C22 95.2(3)
C13 C12 C14 C15 172.3(2)
C14 C12 C13 O3 -25.8(3)
C14 C12 C13 N4 156.3(2)
C14 C15 C16 C17 -175.6(3)
C14 C15 C20 C19 176.0(2)
C15 C16 C17 C18 -0.7(6)
C16 C15 C20 C19 -0.4(4)
C16 C17 C18 C19 0.0(6)
C17 C18 C19 C20 0.5(6)
C18 C19 C20 C15 -0.3(5)
C20 C15 C16 C17 0.9(4)
C21 N4 C13 O3 -2.7(4)
C21 N4 C13 C12 175.09(18)
C21 C22 C23 C24 177.0(3)
C21 C22 C27 C26 -179.7(2)
C22 C23 C24 C25 2.2(5)
C23 C22 C27 C26 -1.6(3)
C23 C24 C25 C26 -0.4(6)
C24 C25 C26 C27 -2.2(5)
C24 C25 C26 C28 176.4(3)
C25 C26 C27 C22 3.3(3)
C25 C26 C28 C29 -97.8(3)
C26 C28 C29 C30 45.8(2)
C26 C28 C29 C31 -81.4(2)
C27 C22 C23 C24 -1.1(4)
C27 C26 C28 C29 80.7(3)
C28 C26 C27 C22 -175.3(2)
C28 C29 C31 N5 -71.4(2)
C28 C29 C31 C32 169.91(14)
C29 C31 C32 O4 72.5(2)
C29 C31 C32 N1 -105.07(18)
C30 C29 C31 N5 161.6(2)
C30 C29 C31 C32 42.9(2)
C31 N5 C33 O5 -2.0(4)
C31 N5 C33 C34 179.44(19)
C32 N1 C1 C2 -172.5(2)
C32 N1 C4 C3 146.41(19)
C32 N1 C4 C5 -94.9(2)
C33 N5 C31 C29 123.5(2)
C33 N5 C31 C32 -117.1(2)
C33 C34 C35 C36 -179.0(2)
C34 N6 C38 C37 -0.4(5)
C34 C35 C36 C37 -0.6(5)
C35 C36 C37 C38 0.6(5)
C36 C37 C38 N6 -0.1(5)
C38 N6 C34 C33 179.6(2)
C38 N6 C34 C35 0.4(4)
